data_7044480
loop_
_publ_author_name
'Perekalin, Dmitry S.'
'Lyssenko, Konstantin A.'
'Kudinov, Alexander R.'
'Corsini, Maddalena'
'Fabrizi de Biani, Fabrizia'

_publ_section_title
;
 Synthesis of 13-vertex Dimetallacarboranes by Electrophilic Insertion
 into 12-vertex Ruthenacarboranes
;
_journal_name_full 'Dalton Trans.'
_journal_paper_doi 10.1039/C7DT03504G
_journal_year 2017
_chemical_formula_moiety 'C17 H31 B9 Ni Ru'
_chemical_formula_sum 'C17 H31 B9 Ni Ru'
_chemical_formula_weight 492.49
_space_group_crystal_system orthorhombic
_space_group_IT_number 29
_space_group_name_Hall 'P 2c -2ac'
_space_group_name_H-M_alt 'P c a 21'
_symmetry_space_group_name_Hall 'P 2c -2ac'
_symmetry_space_group_name_H-M 'P c a 21'
_atom_sites_solution_hydrogens mixed
_audit_creation_method SHELXL-2014/6
_audit_update_record
;
2017-08-23 deposited with the CCDC.
2017-10-16 downloaded from the CCDC.
;
_cell_angle_alpha 90
_cell_angle_beta 90
_cell_angle_gamma 90
_cell_formula_units_Z 8
_cell_length_a 14.285(4)
_cell_length_b 10.242(3)
_cell_length_c 28.482(7)
_cell_measurement_reflns_used 817
_cell_measurement_temperature 120(2)
_cell_measurement_theta_max 25
_cell_measurement_theta_min 3
_cell_volume 4167(2)
_computing_cell_refinement 'Bruker SAINT'
_computing_data_collection 'Bruker APEX II'
_computing_data_reduction 'Bruker SAINT'
_computing_molecular_graphics 'Bruker SHELXTL'
_computing_publication_material 'Bruker SHELXTL'
_computing_structure_refinement 'SHELXL-97 (Sheldrick, 1997)'
_computing_structure_solution 'SHELXS-97 (Sheldrick, 1997)'
_diffrn_ambient_temperature 120(2)
_diffrn_measured_fraction_theta_full 0.999
_diffrn_measured_fraction_theta_max 0.999
_diffrn_measurement_device_type 'Bruker APEX II CCD area detector''
_diffrn_measurement_method 'omega scans'
_diffrn_radiation_type MoK\a
_diffrn_radiation_wavelength 0.71073
_diffrn_reflns_av_R_equivalents 0.0364
_diffrn_reflns_av_unetI/netI 0.0381
_diffrn_reflns_Laue_measured_fraction_full 0.999
_diffrn_reflns_Laue_measured_fraction_max 0.999
_diffrn_reflns_limit_h_max 19
_diffrn_reflns_limit_h_min -19
_diffrn_reflns_limit_k_max 13
_diffrn_reflns_limit_k_min -13
_diffrn_reflns_limit_l_max 38
_diffrn_reflns_limit_l_min -38
_diffrn_reflns_number 44789
_diffrn_reflns_point_group_measured_fraction_full 0.999
_diffrn_reflns_point_group_measured_fraction_max 0.999
_diffrn_reflns_theta_full 25.242
_diffrn_reflns_theta_max 28.999
_diffrn_reflns_theta_min 2.447
_exptl_absorpt_coefficient_mu 1.629
_exptl_absorpt_correction_type multi-scan
_exptl_absorpt_process_details SADABS
_exptl_crystal_colour dark-red
_exptl_crystal_density_diffrn 1.570
_exptl_crystal_description block
_exptl_crystal_F_000 2000
_exptl_crystal_size_max 0.220
_exptl_crystal_size_mid 0.130
_exptl_crystal_size_min 0.100
_exptl_transmission_factor_max 0.854
_exptl_transmission_factor_min 0.716
_refine_diff_density_max 2.760
_refine_diff_density_min -0.766
_refine_diff_density_rms 0.122
_refine_ls_abs_structure_details
;
 Refined as an inversion twin.
;
_refine_ls_abs_structure_Flack 0.61(3)
_refine_ls_extinction_method none
_refine_ls_goodness_of_fit_ref 1.142
_refine_ls_hydrogen_treatment mixed
_refine_ls_matrix_type full
_refine_ls_number_parameters 514
_refine_ls_number_reflns 11044
_refine_ls_number_restraints 177
_refine_ls_restrained_S_all 1.378
_refine_ls_R_factor_all 0.0514
_refine_ls_R_factor_gt 0.0419
_refine_ls_shift/su_max 0.001
_refine_ls_shift/su_mean 0.004
_refine_ls_structure_factor_coef Fsqd
_refine_ls_weighting_details 'w=1/[\s^2^(Fo^2^)+(0.0300P)^2^+7.5000P] where P=(Fo^2^+2Fc^2^)/3'
_refine_ls_weighting_scheme calc
_refine_ls_wR_factor_gt 0.0900
_refine_ls_wR_factor_ref 0.0938
_reflns_Friedel_coverage 0.961
_reflns_Friedel_fraction_full 0.999
_reflns_Friedel_fraction_max 0.999
_reflns_number_gt 9293
_reflns_number_total 11044
_reflns_threshold_expression I>2\s(I)
_cod_data_source_file c7dt03504g3.cif
_cod_data_source_block run
_cod_original_cell_volume 4167.4(18)
_cod_database_code 7044480
_shelx_space_group_comment
;
The symmetry employed for this shelxl refinement is uniquely defined
by the following loop, which should always be used as a source of
symmetry information in preference to the above space-group names.
They are only intended as comments.
;
_shelx_estimated_absorpt_t_min 0.716
_shelx_estimated_absorpt_t_max 0.854
_shelxl_version_number 2014/6

loop_
_space_group_symop_operation_xyz
'x, y, z'
'-x, -y, z+1/2'
'x+1/2, -y, z'
'-x+1/2, y, z+1/2'

loop_
_atom_site_label
_atom_site_type_symbol
_atom_site_fract_x
_atom_site_fract_y
_atom_site_fract_z
_atom_site_U_iso_or_equiv
_atom_site_adp_type
_atom_site_occupancy
_atom_site_site_symmetry_order
_atom_site_calc_flag
_atom_site_refinement_flags_posn
_atom_site_refinement_flags_adp
_atom_site_refinement_flags_occupancy
_atom_site_disorder_assembly
_atom_site_disorder_group
B1 B 1.1773(6) 0.8703(8) 0.1608(3) 0.0228(16) Uani 1 1 d . U . . .
H1 H 1.1848 0.7781 0.1415 0.027 Uiso 1 1 d R U . . .
C2 C 1.2578(5) 0.9305(7) 0.1895(3) 0.0241(15) Uani 1 1 d . U . . .
H2 H 1.3146 0.8834 0.1890 0.029 Uiso 1 1 d R U . . .
Ni3 Ni 1.13426(6) 1.00950(10) 0.11065(4) 0.0205(2) Uani 1 1 d . . . . .
C4 C 1.0695(5) 0.9312(7) 0.1697(3) 0.0220(14) Uani 1 1 d . U . . .
H4A H 1.0368 0.8512 0.1634 0.026 Uiso 1 1 d R U . . .
Ru5 Ru 1.14546(3) 0.88253(5) 0.23470(2) 0.01521(11) Uani 1 1 d . . . . .
B6 B 1.2512(5) 1.0410(7) 0.2285(3) 0.0234(16) Uani 1 1 d . U . . .
H6 H 1.3184 1.0467 0.2416 0.028 Uiso 1 1 d R U . . .
B7 B 1.2517(6) 1.0729(8) 0.1610(3) 0.0245(16) Uani 1 1 d . U . . .
H7 H 1.3059 1.0917 0.1399 0.029 Uiso 1 1 d R U . . .
B8 B 1.0405(6) 1.0857(8) 0.1565(3) 0.0211(16) Uani 1 1 d . U . . .
H8 H 0.9704 1.0954 0.1390 0.025 Uiso 1 1 d R U . . .
B9 B 1.0397(5) 1.0266(8) 0.2159(3) 0.0217(15) Uani 1 1 d . U . . .
H9 H 0.9742 1.0358 0.2330 0.026 Uiso 1 1 d R U . . .
B10 B 1.1347(5) 1.0989(8) 0.2450(3) 0.0192(8) Uani 1 1 d . U . . .
H10 H 1.1443 1.1228 0.2803 0.023 Uiso 1 1 d R U . . .
B11 B 1.1489(5) 1.1787(9) 0.1501(3) 0.0211(16) Uani 1 1 d . U . . .
H11A H 1.1425 1.2691 0.1308 0.025 Uiso 1 1 d R U . . .
B12 B 1.0815(5) 1.1900(8) 0.2016(3) 0.0200(15) Uani 1 1 d . U . . .
H12 H 1.0371 1.2719 0.2099 0.024 Uiso 1 1 d R U . . .
B13 B 1.2036(5) 1.1896(8) 0.2043(3) 0.0232(16) Uani 1 1 d . U . . .
H13 H 1.237(5) 1.279(7) 0.208(2) 0.026(19) Uiso 1 1 d . . . . .
C14 C 1.1960(7) 1.0728(8) 0.0500(3) 0.044(2) Uani 1 1 d D U . . .
H14B H 1.2479 1.1378 0.0472 0.053 Uiso 1 1 calc R U . . .
C15 C 1.0993(7) 1.0986(8) 0.0473(3) 0.0368(19) Uani 1 1 d D U . . .
H15B H 1.0685 1.1854 0.0429 0.044 Uiso 1 1 calc R U . . .
C16 C 1.0584(7) 0.9814(10) 0.0474(3) 0.050(2) Uani 1 1 d D U . . .
H16B H 0.9894 0.9658 0.0453 0.060 Uiso 1 1 calc R U . . .
C17 C 1.2049(6) 0.9349(8) 0.0523(3) 0.039(2) Uani 1 1 d D U . . .
H17B H 1.2649 0.8847 0.0528 0.047 Uiso 1 1 calc R U . . .
C18 C 1.1240(6) 0.8873(8) 0.0518(3) 0.0332(17) Uani 1 1 d D U . . .
H18B H 1.1101 0.7917 0.0532 0.040 Uiso 1 1 calc R U . . .
C19 C 1.1479(4) 0.6685(7) 0.2495(3) 0.0182(14) Uani 1 1 d . U . . .
C20 C 1.2196(4) 0.7306(7) 0.2755(3) 0.0223(14) Uani 1 1 d . U . . .
C21 C 1.1775(5) 0.8216(7) 0.3075(3) 0.0219(14) Uani 1 1 d . U . . .
C22 C 1.0778(5) 0.8145(7) 0.3007(3) 0.0209(14) Uani 1 1 d . U . . .
C23 C 1.0596(5) 0.7207(7) 0.2644(2) 0.0206(14) Uani 1 1 d . U . . .
C24 C 1.1603(6) 0.5588(8) 0.2152(3) 0.0287(16) Uani 1 1 d . U . . .
H24D H 1.1584 0.4753 0.2320 0.043 Uiso 1 1 calc R U . . .
H24E H 1.2208 0.5680 0.1993 0.043 Uiso 1 1 calc R U . . .
H24F H 1.1098 0.5613 0.1919 0.043 Uiso 1 1 calc R U . . .
C25 C 1.3227(5) 0.7034(8) 0.2717(3) 0.0315(16) Uani 1 1 d . U . . .
H25D H 1.3393 0.6314 0.2927 0.047 Uiso 1 1 calc R U . . .
H25E H 1.3579 0.7817 0.2805 0.047 Uiso 1 1 calc R U . . .
H25F H 1.3379 0.6793 0.2393 0.047 Uiso 1 1 calc R U . . .
C26 C 1.2254(5) 0.9021(8) 0.3434(3) 0.0307(17) Uani 1 1 d . U . . .
H26D H 1.2307 0.8524 0.3726 0.046 Uiso 1 1 calc R U . . .
H26E H 1.1892 0.9818 0.3490 0.046 Uiso 1 1 calc R U . . .
H26F H 1.2881 0.9253 0.3322 0.046 Uiso 1 1 calc R U . . .
C27 C 1.0065(5) 0.8844(8) 0.3291(3) 0.0289(16) Uani 1 1 d . U . . .
H27D H 0.9893 0.8310 0.3563 0.043 Uiso 1 1 calc R U . . .
H27E H 0.9508 0.9004 0.3098 0.043 Uiso 1 1 calc R U . . .
H27F H 1.0322 0.9679 0.3399 0.043 Uiso 1 1 calc R U . . .
C28 C 0.9653(5) 0.6801(7) 0.2467(3) 0.0290(16) Uani 1 1 d . U . . .
H28D H 0.9421 0.6068 0.2655 0.043 Uiso 1 1 calc R U . . .
H28E H 0.9704 0.6534 0.2138 0.043 Uiso 1 1 calc R U . . .
H28F H 0.9217 0.7536 0.2493 0.043 Uiso 1 1 calc R U . . .
B1' B 1.5825(10) 0.6360(12) 0.5080(4) 0.024(2) Uani 0.7 1 d . U P A 1
H1' H 1.5567 0.7260 0.5262 0.04(3) Uiso 0.7 1 calc R . P A 1
C2' C 1.5044(7) 0.5706(9) 0.4777(4) 0.0217(19) Uani 0.7 1 d . U P A 1
H2' H 1.4463 0.6165 0.4816 0.026 Uiso 0.7 1 d R U P A 1
C4' C 1.6900(8) 0.5752(10) 0.5026(4) 0.021(2) Uani 0.7 1 d . U P A 1
H4' H 1.7446 0.6483 0.5129 0.025 Uiso 0.7 1 calc R U P A 1
B1" B 1.6410(17) 0.635(2) 0.5086(7) 0.009(4) Uiso 0.3 1 d . . P A 2
H1" H 1.6588 0.7242 0.5293 0.011 Uiso 0.3 1 calc R U P A 2
C2" C 1.5405(15) 0.5755(19) 0.4928(7) 0.008(4) Uiso 0.3 1 d . . P A 2
H2" H 1.4852 0.6287 0.4926 0.009 Uiso 0.3 1 d R U P A 2
C4" C 1.7325(14) 0.5737(19) 0.4861(8) 0.013(4) Uiso 0.3 1 d . . P A 2
H4" H 1.7984 0.6292 0.4936 0.015 Uiso 0.3 1 calc R U P A 2
B10' B 1.6267(5) 0.4002(8) 0.4264(3) 0.0192(8) Uani 1 1 d . U . . .
H10' H 1.6382 0.3633 0.3913 0.012(16) Uiso 1 1 d R . . . .
Ni3' Ni 1.60321(8) 0.49821(9) 0.55899(4) 0.0337(3) Uani 1 1 d . . . . .
Ru5' Ru 1.62546(3) 0.61749(5) 0.43465(2) 0.01733(12) Uani 1 1 d . . . . .
B6' B 1.5190(5) 0.4630(8) 0.4416(3) 0.0224(16) Uani 1 1 d . U . . .
H6' H 1.4657 0.4323 0.4124 0.027 Uiso 1 1 d R U . A .
B7' B 1.5058(6) 0.4233(8) 0.5056(3) 0.0210(15) Uani 1 1 d . U . . .
H7' H 1.4454 0.4013 0.5197 0.025 Uiso 1 1 d R U . A .
B8' B 1.7157(5) 0.4240(8) 0.5188(3) 0.0245(16) Uani 1 1 d . U . . .
H8' H 1.7811 0.3904 0.5306 0.029 Uiso 1 1 d R U . A .
B9' B 1.7291(6) 0.4707(9) 0.4564(3) 0.0298(18) Uani 1 1 d . U . . .
H9' H 1.7898 0.4693 0.4420 0.036 Uiso 1 1 d R U . A .
B11' B 1.6093(5) 0.3257(9) 0.5218(3) 0.0233(16) Uani 1 1 d . U . . .
H11' H 1.6048 0.2382 0.5428 0.028 Uiso 1 1 d R U . . .
B12' B 1.6830(6) 0.3134(8) 0.4723(3) 0.0244(16) Uani 1 1 d . U . . .
H12' H 1.7234 0.2261 0.4659 0.029 Uiso 1 1 d R U . . .
B13' B 1.5617(5) 0.3116(8) 0.4653(3) 0.0207(15) Uani 1 1 d . U . . .
H13' H 1.5270 0.2380 0.4532 0.025 Uiso 1 1 d R U . . .
C14' C 1.5600(11) 0.6364(15) 0.6113(6) 0.038(4) Uiso 0.5 1 d D . P A 1
H14A H 1.5536 0.7329 0.6071 0.045 Uiso 0.5 1 calc R U P A 1
C15' C 1.4907(12) 0.5480(15) 0.6098(6) 0.033(4) Uiso 0.5 1 d D . P A 1
H15A H 1.4260 0.5714 0.5994 0.039 Uiso 0.5 1 calc R U P A 1
C16' C 1.5166(14) 0.4283(19) 0.6156(10) 0.053(8) Uiso 0.5 1 d D . P A 1
H16A H 1.4759 0.3489 0.6157 0.064 Uiso 0.5 1 calc R U P A 1
C17' C 1.6268(10) 0.4348(14) 0.6264(6) 0.019(3) Uiso 0.5 1 d D . P A 1
H17A H 1.6663 0.3576 0.6347 0.023 Uiso 0.5 1 calc R U P A 1
C18' C 1.6576(10) 0.5550(14) 0.6244(6) 0.026(3) Uiso 0.5 1 d D . P A 1
H18A H 1.7211 0.5898 0.6321 0.031 Uiso 0.5 1 calc R U P A 1
C19' C 1.6243(5) 0.8305(8) 0.4176(3) 0.0188(14) Uani 1 1 d . U . . .
C20' C 1.5516(5) 0.7668(7) 0.3926(3) 0.0213(14) Uani 1 1 d . U . . .
C21' C 1.5942(5) 0.6753(7) 0.3619(3) 0.0195(14) Uani 1 1 d . U . . .
C22' C 1.6928(5) 0.6818(7) 0.3685(3) 0.0223(14) Uani 1 1 d . U . . .
C23' C 1.7114(5) 0.7772(7) 0.4037(3) 0.0217(14) Uani 1 1 d . U . . .
C24' C 1.6101(5) 0.9418(8) 0.4513(3) 0.0271(16) Uani 1 1 d . U . . .
H24A H 1.6133 1.0247 0.4341 0.041 Uiso 1 1 calc R U . . .
H24B H 1.6592 0.9397 0.4753 0.041 Uiso 1 1 calc R U . . .
H24C H 1.5487 0.9334 0.4663 0.041 Uiso 1 1 calc R U . . .
C25' C 1.4493(5) 0.7945(8) 0.3951(3) 0.0317(17) Uani 1 1 d . U . . .
H25A H 1.4336 0.8648 0.3731 0.048 Uiso 1 1 calc R U . . .
H25B H 1.4329 0.8215 0.4271 0.048 Uiso 1 1 calc R U . . .
H25C H 1.4142 0.7157 0.3868 0.048 Uiso 1 1 calc R U . . .
C26' C 1.5455(5) 0.5924(8) 0.3253(3) 0.0277(16) Uani 1 1 d . U . . .
H26A H 1.5405 0.6417 0.2959 0.042 Uiso 1 1 calc R U . . .
H26B H 1.4827 0.5694 0.3364 0.042 Uiso 1 1 calc R U . . .
H26C H 1.5817 0.5126 0.3199 0.042 Uiso 1 1 calc R U . . .
C27' C 1.7650(5) 0.6090(8) 0.3397(3) 0.0345(19) Uani 1 1 d . U . . .
H27A H 1.7818 0.6610 0.3121 0.052 Uiso 1 1 calc R U . . .
H27B H 1.7390 0.5250 0.3296 0.052 Uiso 1 1 calc R U . . .
H27C H 1.8210 0.5938 0.3589 0.052 Uiso 1 1 calc R U . . .
C28' C 1.8056(5) 0.8211(8) 0.4205(3) 0.0323(17) Uani 1 1 d . U . . .
H28A H 1.8281 0.8924 0.4005 0.049 Uiso 1 1 calc R U . . .
H28B H 1.8497 0.7480 0.4189 0.049 Uiso 1 1 calc R U . . .
H28C H 1.8008 0.8518 0.4530 0.049 Uiso 1 1 calc R U . . .
C14" C 1.6058(10) 0.6310(13) 0.6164(5) 0.023(3) Uiso 0.5 1 d D . P A 2
H14C H 1.6143 0.7279 0.6155 0.027 Uiso 0.5 1 calc R U P A 2
C15" C 1.5246(11) 0.5620(13) 0.6131(6) 0.025(3) Uiso 0.5 1 d D . P A 2
H15C H 1.4618 0.6037 0.6091 0.030 Uiso 0.5 1 calc R U P A 2
C16" C 1.5371(11) 0.4301(12) 0.6187(6) 0.011(3) Uiso 0.5 1 d D . P A 2
H16C H 1.4871 0.3620 0.6203 0.014 Uiso 0.5 1 calc R U P A 2
C17" C 1.6458(13) 0.408(2) 0.6237(10) 0.048(7) Uiso 0.5 1 d D . P A 2
H17C H 1.6769 0.3207 0.6263 0.058 Uiso 0.5 1 calc R U P A 2
C18" C 1.6877(14) 0.516(2) 0.6252(10) 0.066(7) Uiso 0.5 1 d D . P A 2
H18C H 1.7568 0.5299 0.6276 0.079 Uiso 0.5 1 calc R U P A 2

loop_
_atom_site_aniso_label
_atom_site_aniso_U_11
_atom_site_aniso_U_22
_atom_site_aniso_U_33
_atom_site_aniso_U_23
_atom_site_aniso_U_13
_atom_site_aniso_U_12
B1 0.025(4) 0.021(4) 0.023(4) 0.002(3) 0.002(3) 0.005(3)
C2 0.021(3) 0.020(3) 0.031(4) 0.004(3) 0.009(3) 0.002(3)
Ni3 0.0275(4) 0.0169(5) 0.0170(5) 0.0018(3) 0.0017(3) 0.0030(4)
C4 0.025(3) 0.016(3) 0.025(4) 0.000(3) -0.003(3) -0.003(3)
Ru5 0.01554(19) 0.0131(2) 0.0170(3) 0.0003(3) -0.00064(19) 0.00061(18)
B6 0.019(3) 0.021(4) 0.031(4) 0.003(3) -0.004(3) 0.000(3)
B7 0.017(3) 0.022(4) 0.033(4) 0.006(3) 0.004(3) -0.001(3)
B8 0.019(3) 0.024(4) 0.021(4) 0.006(3) 0.001(3) 0.000(3)
B9 0.020(3) 0.020(4) 0.025(4) 0.005(3) 0.000(3) 0.000(3)
B10 0.026(2) 0.0096(17) 0.0219(19) -0.0076(14) -0.0022(17) 0.0031(17)
B11 0.022(4) 0.018(4) 0.023(4) 0.002(3) 0.001(3) 0.000(3)
B12 0.020(3) 0.018(4) 0.021(4) 0.002(3) -0.003(3) 0.001(3)
B13 0.022(4) 0.017(4) 0.031(4) 0.002(3) -0.005(3) 0.000(3)
C14 0.072(6) 0.035(4) 0.024(4) 0.004(3) 0.028(4) 0.003(4)
C15 0.072(6) 0.028(4) 0.010(3) 0.003(3) -0.004(4) 0.020(4)
C16 0.056(5) 0.076(7) 0.018(4) -0.005(4) -0.013(4) -0.002(5)
C17 0.055(5) 0.042(4) 0.020(4) -0.004(3) 0.012(4) 0.018(4)
C18 0.058(5) 0.030(4) 0.011(3) -0.006(3) 0.000(3) 0.003(3)
C19 0.022(3) 0.015(3) 0.018(4) 0.001(3) 0.001(2) 0.003(2)
C20 0.020(3) 0.018(3) 0.029(4) 0.008(3) -0.003(3) 0.002(2)
C21 0.028(3) 0.021(4) 0.017(3) 0.003(3) -0.006(3) 0.001(3)
C22 0.020(3) 0.021(4) 0.022(3) 0.006(3) 0.003(3) 0.001(3)
C23 0.020(3) 0.015(3) 0.026(4) 0.007(3) 0.000(2) -0.001(2)
C24 0.039(4) 0.017(4) 0.030(4) 0.001(3) 0.003(3) 0.001(3)
C25 0.019(3) 0.032(4) 0.044(4) 0.013(3) -0.006(3) 0.004(3)
C26 0.031(4) 0.032(4) 0.029(4) -0.001(3) -0.011(3) -0.002(3)
C27 0.030(4) 0.035(4) 0.022(4) -0.002(3) 0.007(3) 0.003(3)
C28 0.020(3) 0.028(4) 0.039(4) 0.007(3) -0.004(3) -0.008(3)
B1' 0.032(6) 0.026(6) 0.014(5) 0.007(4) 0.003(4) 0.001(4)
C2' 0.017(4) 0.021(4) 0.027(5) 0.003(4) 0.004(4) 0.003(4)
C4' 0.028(5) 0.017(4) 0.016(5) 0.005(4) -0.010(4) -0.005(4)
B10' 0.026(2) 0.0096(17) 0.0219(19) -0.0076(14) -0.0022(17) 0.0031(17)
Ni3' 0.0651(7) 0.0174(5) 0.0185(6) 0.0009(4) 0.0098(5) -0.0090(5)
Ru5' 0.0226(2) 0.0138(3) 0.0156(3) 0.0001(3) -0.0022(2) 0.00059(19)
B6' 0.018(3) 0.021(4) 0.029(4) 0.006(3) 0.006(3) 0.004(3)
B7' 0.022(3) 0.016(3) 0.025(4) -0.001(3) 0.000(3) -0.005(3)
B8' 0.019(3) 0.024(4) 0.030(4) 0.001(3) -0.006(3) -0.001(3)
B9' 0.026(4) 0.025(4) 0.038(5) 0.008(4) -0.012(3) -0.003(3)
B11' 0.023(4) 0.020(4) 0.027(4) 0.005(3) -0.005(3) -0.003(3)
B12' 0.024(4) 0.019(4) 0.030(4) -0.001(3) -0.003(3) 0.006(3)
B13' 0.022(3) 0.014(3) 0.026(4) -0.003(3) -0.001(3) -0.003(3)
C19' 0.026(3) 0.019(4) 0.012(3) 0.001(3) 0.004(2) 0.001(2)
C20' 0.020(3) 0.021(3) 0.022(3) 0.008(3) 0.000(3) 0.001(3)
C21' 0.024(3) 0.019(4) 0.015(3) 0.002(3) -0.002(3) -0.001(3)
C22' 0.022(3) 0.022(4) 0.023(4) 0.002(3) 0.002(3) 0.002(3)
C23' 0.020(3) 0.021(3) 0.024(4) 0.003(3) -0.001(3) -0.001(3)
C24' 0.032(4) 0.017(4) 0.032(4) -0.001(3) 0.000(3) -0.002(3)
C25' 0.019(3) 0.032(4) 0.044(5) 0.001(4) -0.002(3) 0.006(3)
C26' 0.033(4) 0.031(4) 0.019(3) -0.001(3) -0.005(3) -0.006(3)
C27' 0.031(4) 0.038(5) 0.035(4) -0.005(4) 0.014(3) 0.007(3)
C28' 0.019(3) 0.035(4) 0.043(5) -0.003(4) -0.003(3) -0.003(3)

loop_
_atom_type_symbol
_atom_type_description
_atom_type_scat_dispersion_real
_atom_type_scat_dispersion_imag
_atom_type_scat_source
C C 0.0033 0.0016 'International Tables Vol C Tables 4.2.6.8 and 6.1.1.4'
H H 0.0000 0.0000 'International Tables Vol C Tables 4.2.6.8 and 6.1.1.4'
B B 0.0013 0.0007 'International Tables Vol C Tables 4.2.6.8 and 6.1.1.4'
Ni Ni 0.3393 1.1124 'International Tables Vol C Tables 4.2.6.8 and 6.1.1.4'
Ru Ru -1.2594 0.8363 'International Tables Vol C Tables 4.2.6.8 and 6.1.1.4'

loop_
_geom_angle_atom_site_label_1
_geom_angle_atom_site_label_2
_geom_angle_atom_site_label_3
_geom_angle
C2 B1 C4 117.2(7)
C2 B1 Ni3 107.9(5)
C4 B1 Ni3 65.4(4)
C2 B1 Ru5 67.4(4)
C4 B1 Ru5 68.8(4)
Ni3 B1 Ru5 124.1(4)
C2 B1 H1 122.4
C4 B1 H1 119.0
Ni3 B1 H1 105.8
Ru5 B1 H1 123.9
B1 C2 B6 127.7(6)
B1 C2 B7 93.0(6)
B6 C2 B7 73.4(5)
B1 C2 Ru5 70.3(4)
B6 C2 Ru5 72.2(4)
B7 C2 Ru5 117.2(5)
B1 C2 H2 115.5
B6 C2 H2 115.2
B7 C2 H2 119.0
Ru5 C2 H2 122.8
B8 Ni3 C14 135.0(3)
B8 Ni3 B11 52.9(3)
C14 Ni3 B11 98.6(3)
B8 Ni3 C4 48.3(3)
C14 Ni3 C4 175.5(3)
B11 Ni3 C4 86.0(3)
B8 Ni3 C15 103.3(3)
C14 Ni3 C15 39.9(4)
B11 Ni3 C15 97.3(3)
C4 Ni3 C15 139.7(3)
B8 Ni3 C17 166.5(3)
C14 Ni3 C17 40.1(3)
B11 Ni3 C17 133.4(3)
C4 Ni3 C17 135.8(3)
C15 Ni3 C17 65.6(3)
B8 Ni3 C18 134.3(3)
C14 Ni3 C18 62.9(3)
B11 Ni3 C18 159.7(3)
C4 Ni3 C18 112.7(3)
C15 Ni3 C18 63.4(3)
C17 Ni3 C18 34.9(3)
B8 Ni3 B1 91.0(3)
C14 Ni3 B1 131.4(3)
B11 Ni3 B1 99.7(3)
C4 Ni3 B1 47.3(3)
C15 Ni3 B1 162.3(3)
C17 Ni3 B1 98.7(3)
C18 Ni3 B1 99.1(3)
B8 Ni3 C16 105.1(4)
C14 Ni3 C16 63.0(4)
B11 Ni3 C16 128.6(4)
C4 Ni3 C16 114.0(3)
C15 Ni3 C16 37.0(3)
C17 Ni3 C16 61.4(4)
C18 Ni3 C16 37.3(3)
B1 Ni3 C16 129.2(4)
B8 Ni3 B7 88.4(3)
C14 Ni3 B7 97.1(4)
B11 Ni3 B7 49.7(3)
C4 Ni3 B7 85.9(3)
C15 Ni3 B7 126.2(3)
C17 Ni3 B7 104.3(3)
C18 Ni3 B7 135.9(3)
B1 Ni3 B7 63.7(3)
C16 Ni3 B7 160.1(3)
B8 C4 B1 122.9(6)
B8 C4 B9 64.4(5)
B1 C4 B9 124.2(6)
B8 C4 Ni3 64.2(4)
B1 C4 Ni3 67.3(4)
B9 C4 Ni3 121.2(5)
B8 C4 Ru5 121.5(5)
B1 C4 Ru5 65.9(4)
B9 C4 Ru5 66.5(4)
Ni3 C4 Ru5 123.2(3)
B8 C4 H4A 130.0
B1 C4 H4A 95.8
B9 C4 H4A 120.9
Ni3 C4 H4A 113.3
Ru5 C4 H4A 101.7
C2 Ru5 B1 42.2(3)
C2 Ru5 B9 102.7(3)
B1 Ru5 B9 86.9(3)
C2 Ru5 C4 79.0(3)
B1 Ru5 C4 45.3(3)
B9 Ru5 C4 45.5(3)
C2 Ru5 C21 118.6(3)
B1 Ru5 C21 148.7(3)
B9 Ru5 C21 124.3(3)
C4 Ru5 C21 162.4(3)
C2 Ru5 C20 96.9(3)
B1 Ru5 C20 111.8(3)
B9 Ru5 C20 159.6(3)
C4 Ru5 C20 146.7(3)
C21 Ru5 C20 37.9(3)
C2 Ru5 B6 42.9(3)
B1 Ru5 B6 79.8(3)
B9 Ru5 B6 87.6(3)
C4 Ru5 B6 95.9(3)
C21 Ru5 B6 98.0(3)
C20 Ru5 B6 103.3(3)
C2 Ru5 C22 156.4(3)
B1 Ru5 C22 153.9(3)
B9 Ru5 C22 96.8(3)
C4 Ru5 C22 124.6(2)
C21 Ru5 C22 37.8(3)
C20 Ru5 C22 62.9(3)
B6 Ru5 C22 126.1(3)
C2 Ru5 C23 145.2(3)
B1 Ru5 C23 116.3(3)
B9 Ru5 C23 102.4(3)
C4 Ru5 C23 102.5(3)
C21 Ru5 C23 63.1(3)
C20 Ru5 C23 62.7(3)
B6 Ru5 C23 161.1(3)
C22 Ru5 C23 37.6(3)
C2 Ru5 C19 109.3(2)
B1 Ru5 C19 97.1(3)
B9 Ru5 C19 136.2(3)
C4 Ru5 C19 112.8(3)
C21 Ru5 C19 62.8(3)
C20 Ru5 C19 37.1(3)
B6 Ru5 C19 136.1(3)
C22 Ru5 C19 62.6(3)
C23 Ru5 C19 37.5(2)
C2 Ru5 B10 84.4(3)
B1 Ru5 B10 101.5(3)
B9 Ru5 B10 46.7(3)
C4 Ru5 B10 81.5(3)
C21 Ru5 B10 99.8(3)
C20 Ru5 B10 131.3(3)
B6 Ru5 B10 48.3(3)
C22 Ru5 B10 99.7(3)
C23 Ru5 B10 130.4(3)
C19 Ru5 B10 161.4(3)
C2 B6 B13 110.8(6)
C2 B6 B10 117.7(6)
B13 B6 B10 58.7(4)
C2 B6 B7 55.2(5)
B13 B6 B7 58.9(4)
B10 B6 B7 101.6(5)
C2 B6 Ru5 64.9(4)
B13 B6 Ru5 112.9(4)
B10 B6 Ru5 66.3(4)
B7 B6 Ru5 101.7(4)
C2 B6 H6 103.7
B13 B6 H6 116.1
B10 B6 H6 137.5
B7 B6 H6 110.0
Ru5 B6 H6 130.2
C2 B7 B11 129.4(6)
C2 B7 B13 105.1(6)
B11 B7 B13 55.9(5)
C2 B7 B6 51.4(4)
B11 B7 B6 105.1(5)
B13 B7 B6 56.6(4)
C2 B7 Ni3 95.4(5)
B11 B7 Ni3 58.8(4)
B13 B7 Ni3 109.1(4)
B6 B7 Ni3 124.4(4)
C2 B7 H7 114.8
B11 B7 H7 113.6
B13 B7 H7 124.4
B6 B7 H7 129.0
Ni3 B7 H7 104.1
C4 B8 B12 108.9(6)
C4 B8 B9 58.2(5)
B12 B8 B9 61.4(5)
C4 B8 B11 107.7(5)
B12 B8 B11 58.5(5)
B9 B8 B11 105.9(6)
C4 B8 Ni3 67.5(4)
B12 B8 Ni3 118.7(5)
B9 B8 Ni3 118.7(5)
B11 B8 Ni3 64.9(4)
C4 B8 H8 113.8
B12 B8 H8 124.3
B9 B8 H8 116.2
B11 B8 H8 131.8
Ni3 B8 H8 109.8
C4 B9 B10 114.6(6)
C4 B9 B8 57.4(5)
B10 B9 B8 107.3(6)
C4 B9 B12 105.9(6)
B10 B9 B12 57.6(5)
B8 B9 B12 58.5(5)
C4 B9 Ru5 68.0(4)
B10 B9 Ru5 68.5(4)
B8 B9 Ru5 117.1(5)
B12 B9 Ru5 116.7(4)
C4 B9 H9 129.1
B10 B9 H9 115.4
B8 B9 H9 114.1
B12 B9 H9 108.1
Ru5 B9 H9 124.1
B12 B10 B9 63.2(5)
B12 B10 B13 59.7(5)
B9 B10 B13 109.9(6)
B12 B10 B6 113.1(6)
B9 B10 B6 116.5(6)
B13 B10 B6 60.0(4)
B12 B10 Ru5 118.1(5)
B9 B10 Ru5 64.8(4)
B13 B10 Ru5 113.1(5)
B6 B10 Ru5 65.3(3)
B12 B10 H10 128.4
B9 B10 H10 131.0
B13 B10 H10 115.5
B6 B10 H10 101.7
Ru5 B10 H10 110.4
B13 B11 B12 60.0(5)
B13 B11 B8 109.1(6)
B12 B11 B8 59.1(4)
B13 B11 B7 62.0(5)
B12 B11 B7 109.4(6)
B8 B11 B7 110.5(6)
B13 B11 Ni3 125.5(6)
B12 B11 Ni3 116.8(5)
B8 B11 Ni3 62.2(4)
B7 B11 Ni3 71.5(4)
B13 B11 H11A 115.8
B12 B11 H11A 108.8
B8 B11 H11A 115.2
B7 B11 H11A 130.9
Ni3 B11 H11A 115.6
B10 B12 B13 61.8(4)
B10 B12 B11 108.7(6)
B13 B12 B11 59.3(5)
B10 B12 B8 109.9(6)
B13 B12 B8 111.2(6)
B11 B12 B8 62.4(5)
B10 B12 B9 59.2(4)
B13 B12 B9 108.4(5)
B11 B12 B9 107.8(6)
B8 B12 B9 60.0(5)
B10 B12 H12 121.6
B13 B12 H12 125.4
B11 B12 H12 123.8
B8 B12 H12 115.7
B9 B12 H12 118.2
B11 B13 B12 60.7(4)
B11 B13 B10 107.3(6)
B12 B13 B10 58.5(4)
B11 B13 B6 117.1(6)
B12 B13 B6 113.3(5)
B10 B13 B6 61.3(5)
B11 B13 B7 62.1(5)
B12 B13 B7 110.1(5)
B10 B13 B7 107.6(6)
B6 B13 B7 64.5(5)
B11 B13 H13 111(4)
B12 B13 H13 118(4)
B10 B13 H13 130(4)
B6 B13 H13 122(4)
B7 B13 H13 118(4)
C15 C14 C17 106.1(8)
C15 C14 Ni3 71.5(4)
C17 C14 Ni3 71.6(4)
C15 C14 H14B 126.8
C17 C14 H14B 126.8
Ni3 C14 H14B 126.8
C16 C15 C14 105.1(7)
C16 C15 Ni3 73.1(5)
C14 C15 Ni3 68.6(4)
C16 C15 H15B 127.3
C14 C15 H15B 127.3
Ni3 C15 H15B 127.3
C15 C16 C18 109.7(8)
C15 C16 Ni3 69.8(5)
C18 C16 Ni3 70.4(5)
C15 C16 H16B 125.1
C18 C16 H16B 125.1
Ni3 C16 H16B 125.1
C18 C17 C14 107.7(8)
C18 C17 Ni3 72.9(5)
C14 C17 Ni3 68.2(4)
C18 C17 H17B 126.2
C14 C17 H17B 126.1
Ni3 C17 H17B 126.2
C17 C18 C16 111.3(8)
C17 C18 Ni3 72.2(5)
C16 C18 Ni3 72.3(5)
C17 C18 H18B 124.3
C16 C18 H18B 124.3
Ni3 C18 H18B 124.3
C20 C19 C23 108.3(7)
C20 C19 C24 126.3(6)
C23 C19 C24 125.2(6)
C20 C19 Ru5 70.7(4)
C23 C19 Ru5 71.1(4)
C24 C19 Ru5 128.0(5)
C19 C20 C21 108.7(6)
C19 C20 C25 126.0(7)
C21 C20 C25 125.3(7)
C19 C20 Ru5 72.2(4)
C21 C20 Ru5 71.1(4)
C25 C20 Ru5 124.2(5)
C22 C21 C20 107.3(6)
C22 C21 C26 125.3(7)
C20 C21 C26 127.2(7)
C22 C21 Ru5 71.6(4)
C20 C21 Ru5 71.0(4)
C26 C21 Ru5 125.8(5)
C21 C22 C23 108.1(6)
C21 C22 C27 125.6(6)
C23 C22 C27 126.1(6)
C21 C22 Ru5 70.6(4)
C23 C22 Ru5 71.3(4)
C27 C22 Ru5 127.4(5)
C19 C23 C22 107.7(6)
C19 C23 C28 126.0(7)
C22 C23 C28 126.3(6)
C19 C23 Ru5 71.4(4)
C22 C23 Ru5 71.1(4)
C28 C23 Ru5 125.0(5)
C19 C24 H24D 109.5
C19 C24 H24E 109.5
H24D C24 H24E 109.5
C19 C24 H24F 109.5
H24D C24 H24F 109.5
H24E C24 H24F 109.5
C20 C25 H25D 109.5
C20 C25 H25E 109.5
H25D C25 H25E 109.5
C20 C25 H25F 109.5
H25D C25 H25F 109.5
H25E C25 H25F 109.5
C21 C26 H26D 109.5
C21 C26 H26E 109.5
H26D C26 H26E 109.5
C21 C26 H26F 109.5
H26D C26 H26F 109.5
H26E C26 H26F 109.5
C22 C27 H27D 109.5
C22 C27 H27E 109.5
H27D C27 H27E 109.5
C22 C27 H27F 109.5
H27D C27 H27F 109.5
H27E C27 H27F 109.5
C23 C28 H28D 109.5
C23 C28 H28E 109.5
H28D C28 H28E 109.5
C23 C28 H28F 109.5
H28D C28 H28F 109.5
H28E C28 H28F 109.5
C2' B1' C4' 116.6(10)
C2' B1' Ni3' 101.5(8)
C4' B1' Ni3' 70.9(6)
C2' B1' Ru5' 68.6(6)
C4' B1' Ru5' 67.7(5)
Ni3' B1' Ru5' 125.3(6)
C2' B1' H1' 111.9
C4' B1' H1' 130.9
Ni3' B1' H1' 106.6
Ru5' B1' H1' 127.4
B6' C2' B1' 125.8(9)
B6' C2' B7' 70.9(6)
B1' C2' B7' 96.5(8)
B6' C2' Ru5' 70.7(5)
B1' C2' Ru5' 69.4(6)
B7' C2' Ru5' 116.7(6)
B6' C2' H2' 123.6
B1' C2' H2' 110.0
B7' C2' H2' 112.9
Ru5' C2' H2' 130.1
B8' C4' B1' 122.0(8)
B8' C4' B9' 64.8(6)
B1' C4' B9' 125.5(8)
B8' C4' Ni3' 65.4(5)
B1' C4' Ni3' 62.8(5)
B9' C4' Ni3' 120.3(6)
B8' C4' Ru5' 121.6(6)
B1' C4' Ru5' 67.6(5)
B9' C4' Ru5' 66.3(4)
Ni3' C4' Ru5' 119.0(5)
B8' C4' H4' 113.5
B1' C4' H4' 111.6
B9' C4' H4' 112.0
Ni3' C4' H4' 116.5
Ru5' C4' H4' 113.1
C4" B1" C2" 118.1(17)
C4" B1" Ni3' 103.2(13)
C2" B1" Ni3' 73.2(11)
C4" B1" Ru5' 69.7(11)
C2" B1" Ru5' 66.5(10)
Ni3' B1" Ru5' 127.1(11)
C4" B1" H1" 110.4
C2" B1" H1" 130.8
Ni3' B1" H1" 104.2
Ru5' B1" H1" 127.9
B1" C2" B7' 123.3(15)
B1" C2" B6' 126.0(14)
B7' C2" B6' 63.3(8)
B1" C2" Ru5' 68.3(10)
B7' C2" Ru5' 122.3(11)
B6' C2" Ru5' 67.0(7)
B1" C2" Ni3' 62.8(10)
B7' C2" Ni3' 66.7(7)
B6' C2" Ni3' 120.1(10)
Ru5' C2" Ni3' 120.5(10)
B1" C2" H2" 121.2
B7' C2" H2" 106.5
B6' C2" H2" 102.0
Ru5' C2" H2" 110.9
Ni3' C2" H2" 122.4
B9' C4" B1" 122.0(16)
B9' C4" B8' 69.8(10)
B1" C4" B8' 91.0(13)
B9' C4" Ru5' 73.3(9)
B1" C4" Ru5' 67.0(10)
B8' C4" Ru5' 115.4(10)
B9' C4" H4" 123.0
B1" C4" H4" 114.7
B8' C4" H4" 116.4
Ru5' C4" H4" 128.1
B13' B10' B6' 63.2(5)
B13' B10' B12' 60.1(5)
B6' B10' B12' 113.9(6)
B13' B10' B9' 109.8(6)
B6' B10' B9' 116.5(6)
B12' B10' B9' 59.6(5)
B13' B10' Ru5' 117.1(5)
B6' B10' Ru5' 66.1(4)
B12' B10' Ru5' 115.1(5)
B9' B10' Ru5' 64.4(4)
B13' B10' H10' 119.8
B6' B10' H10' 120.0
B12' B10' H10' 115.9
B9' B10' H10' 116.4
Ru5' B10' H10' 116.5
B1' Ni3' C17' 154.8(6)
C15" Ni3' B11' 134.0(5)
B1' Ni3' B11' 103.4(4)
C17' Ni3' B11' 101.6(5)
C15" Ni3' C16" 39.3(5)
B11' Ni3' C16" 98.8(4)
C15" Ni3' B1" 117.1(8)
B11' Ni3' B1" 102.2(7)
C16" Ni3' B1" 156.3(7)
B1' Ni3' C18' 119.5(6)
C17' Ni3' C18' 36.7(5)
B11' Ni3' C18' 132.6(5)
C15" Ni3' B8' 162.6(5)
B1' Ni3' B8' 88.5(4)
C17' Ni3' B8' 105.5(5)
B11' Ni3' B8' 51.8(3)
C16" Ni3' B8' 132.2(4)
B1" Ni3' B8' 70.7(7)
C18' Ni3' B8' 107.4(5)
C15" Ni3' C14" 38.3(5)
B11' Ni3' C14" 160.4(5)
C16" Ni3' C14" 65.9(5)
B1" Ni3' C14" 95.6(7)
B8' Ni3' C14" 129.3(4)
B1' Ni3' C14' 89.8(5)
C17' Ni3' C14' 66.9(6)
B11' Ni3' C14' 159.1(5)
C18' Ni3' C14' 46.2(5)
B8' Ni3' C14' 146.3(5)
B1' Ni3' C4' 46.3(5)
C17' Ni3' C4' 135.3(5)
B11' Ni3' C4' 84.7(4)
C18' Ni3' C4' 110.1(5)
B8' Ni3' C4' 45.4(4)
C14' Ni3' C4' 115.9(5)
B1' Ni3' C16' 132.6(6)
C17' Ni3' C16' 44.7(6)
B11' Ni3' C16' 97.1(6)
C18' Ni3' C16' 68.9(7)
B8' Ni3' C16' 136.2(6)
C14' Ni3' C16' 62.2(7)
C4' Ni3' C16' 178.2(6)
C2" Ru5' B1" 45.2(8)
C2" Ru5' C4" 80.3(9)
B1" Ru5' C4" 43.3(8)
C2' Ru5' B1' 42.0(4)
C2' Ru5' C4' 78.0(4)
B1' Ru5' C4' 44.7(5)
C2" Ru5' B9' 91.5(6)
B1" Ru5' B9' 73.0(7)
C4" Ru5' B9' 36.1(6)
C2' Ru5' B9' 103.0(4)
B1' Ru5' B9' 88.8(4)
C4' Ru5' B9' 48.1(4)
C2" Ru5' C21' 132.9(6)
B1" Ru5' C21' 158.8(7)
C4" Ru5' C21' 146.8(6)
C2' Ru5' C21' 115.4(4)
B1' Ru5' C21' 145.1(4)
C4' Ru5' C21' 166.4(3)
B9' Ru5' C21' 125.9(3)
C2" Ru5' B6' 51.8(6)
B1" Ru5' B6' 92.4(6)
C4" Ru5' B6' 106.1(6)
C2' Ru5' B6' 40.6(3)
B1' Ru5' B6' 77.4(4)
C4' Ru5' B6' 93.9(4)
B9' Ru5' B6' 87.0(3)
C21' Ru5' B6' 98.0(3)
C2" Ru5' C20' 107.1(6)
B1" Ru5' C20' 122.0(7)
C4" Ru5' C20' 147.9(6)
C2' Ru5' C20' 94.5(3)
B1' Ru5' C20' 108.9(4)
C4' Ru5' C20' 144.9(4)
B9' Ru5' C20' 161.3(3)
C21' Ru5' C20' 37.5(3)
B6' Ru5' C20' 102.5(3)
C2" Ru5' C22' 169.5(6)
B1" Ru5' C22' 140.6(6)
C4" Ru5' C22' 109.3(6)
C2' Ru5' C22' 153.0(4)
B1' Ru5' C22' 155.4(4)
C4' Ru5' C22' 129.0(3)
B9' Ru5' C22' 98.7(3)
C21' Ru5' C22' 37.6(3)
B6' Ru5' C22' 126.1(3)
C20' Ru5' C22' 62.6(3)
C2" Ru5' C23' 141.4(6)
B1" Ru5' C23' 105.9(6)
C4" Ru5' C23' 91.7(6)
C2' Ru5' C23' 145.5(3)
B1' Ru5' C23' 118.0(4)
C4' Ru5' C23' 105.3(3)
B9' Ru5' C23' 104.0(3)
C21' Ru5' C23' 62.7(3)
B6' Ru5' C23' 160.7(3)
C20' Ru5' C23' 62.7(3)
C22' Ru5' C23' 37.4(3)
C2' B6' B10' 124.3(7)
C2' B6' B13' 114.8(7)
B10' B6' B13' 58.0(4)
C2' B6' B7' 59.2(5)
B10' B6' B7' 104.7(6)
B13' B6' B7' 58.9(4)
B10' B6' C2" 106.1(8)
B13' B6' C2" 100.6(8)
B7' B6' C2" 53.0(7)
C2' B6' Ru5' 68.6(5)
B10' B6' Ru5' 68.2(4)
B13' B6' Ru5' 114.8(4)
B7' B6' Ru5' 108.2(5)
C2" B6' Ru5' 61.2(6)
C2' B6' H6' 125.7
B10' B6' H6' 107.6
B13' B6' H6' 104.8
B7' B6' H6' 124.5
C2" B6' H6' 145.1
Ru5' B6' H6' 125.2
C2" B7' B13' 108.6(8)
C2' B7' B13' 105.6(6)
C2" B7' B11' 108.8(9)
C2' B7' B11' 127.3(6)
B13' B7' B11' 57.4(5)
C2" B7' B6' 63.7(8)
C2' B7' B6' 50.0(5)
B13' B7' B6' 58.3(4)
B11' B7' B6' 106.2(5)
C2" B7' Ni3' 68.9(8)
C2' B7' Ni3' 91.2(5)
B13' B7' Ni3' 112.4(5)
B11' B7' Ni3' 60.6(4)
B6' B7' Ni3' 122.1(5)
C2" B7' H7' 124.4
C2' B7' H7' 112.6
B13' B7' H7' 120.2
B11' B7' H7' 118.7
B6' B7' H7' 122.4
Ni3' B7' H7' 110.9
C4' B8' B12' 109.1(6)
B12' B8' C4" 101.0(8)
C4' B8' B11' 110.1(6)
B12' B8' B11' 58.1(5)
C4" B8' B11' 127.1(8)
C4' B8' B9' 61.0(6)
B12' B8' B9' 59.0(5)
C4" B8' B9' 43.4(7)
B11' B8' B9' 105.9(6)
C4' B8' Ni3' 69.2(5)
B12' B8' Ni3' 115.2(5)
C4" B8' Ni3' 94.3(8)
B11' B8' Ni3' 62.6(4)
B9' B8' Ni3' 120.4(5)
C4' B8' H8' 126.3
B12' B8' H8' 105.1
C4" B8' H8' 108.9
B11' B8' H8' 123.0
B9' B8' H8' 107.5
Ni3' B8' H8' 128.2
C4" B9' B12' 123.6(12)
C4' B9' B12' 103.7(7)
C4" B9' B10' 128.7(11)
C4' B9' B10' 109.2(6)
B12' B9' B10' 58.4(5)
C4" B9' B8' 66.7(10)
C4' B9' B8' 54.2(5)
B12' B9' B8' 59.2(5)
B10' B9' B8' 105.2(6)
C4" B9' Ru5' 70.6(9)
C4' B9' Ru5' 65.7(4)
B12' B9' Ru5' 115.9(5)
B10' B9' Ru5' 66.6(4)
B8' B9' Ru5' 112.2(5)
C4" B9' H9' 104.2
C4' B9' H9' 127.3
B12' B9' H9' 115.2
B10' B9' H9' 120.9
B8' B9' H9' 120.0
Ru5' B9' H9' 119.8
B13' B11' B12' 59.5(5)
B13' B11' B8' 109.0(6)
B12' B11' B8' 60.3(5)
B13' B11' B7' 60.3(5)
B12' B11' B7' 108.5(6)
B8' B11' B7' 110.9(6)
B13' B11' Ni3' 121.7(5)
B12' B11' Ni3' 119.8(5)
B8' B11' Ni3' 65.6(4)
B7' B11' Ni3' 68.3(4)
B13' B11' H11' 114.7
B12' B11' H11' 114.8
B8' B11' H11' 122.3
B7' B11' H11' 122.7
Ni3' B11' H11' 115.1
B13' B12' B11' 60.0(5)
B13' B12' B10' 58.0(4)
B11' B12' B10' 106.4(6)
B13' B12' B9' 110.1(5)
B11' B12' B9' 110.9(6)
B10' B12' B9' 62.0(5)
B13' B12' B8' 110.4(6)
B11' B12' B8' 61.6(5)
B10' B12' B8' 110.1(6)
B9' B12' B8' 61.8(5)
B13' B12' H12' 120.2
B11' B12' H12' 121.0
B10' B12' H12' 122.0
B9' B12' H12' 120.1
B8' B12' H12' 120.5
B10' B13' B12' 61.9(5)
B10' B13' B11' 109.9(6)
B12' B13' B11' 60.5(5)
B10' B13' B6' 58.9(4)
B12' B13' B6' 111.8(5)
B11' B13' B6' 113.9(6)
B10' B13' B7' 108.5(6)
B12' B13' B7' 111.0(5)
B11' B13' B7' 62.3(5)
B6' B13' B7' 62.8(5)
B10' B13' H13' 117.6
B12' B13' H13' 123.9
B11' B13' H13' 126.2
B6' B13' H13' 111.5
B7' B13' H13' 119.7
C15' C14' C18' 106.7(12)
C15' C14' Ni3' 75.2(10)
C18' C14' Ni3' 65.4(8)
C15' C14' H14A 126.6
C18' C14' H14A 126.6
Ni3' C14' H14A 126.6
C16' C15' C14' 115.1(16)
C16' C15' Ni3' 70.1(14)
C14' C15' Ni3' 69.0(10)
C16' C15' H15A 122.0
C14' C15' H15A 122.0
Ni3' C15' H15A 122.0
C15' C16' C17' 105.5(15)
C15' C16' Ni3' 75.7(14)
C17' C16' Ni3' 64.3(10)
C15' C16' H16A 127.2
C17' C16' H16A 127.2
Ni3' C16' H16A 127.2
C18' C17' C16' 111.1(14)
C18' C17' Ni3' 73.5(10)
C16' C17' Ni3' 71.0(11)
C18' C17' H17A 124.4
C16' C17' H17A 124.5
Ni3' C17' H17A 124.5
C17' C18' C14' 101.5(12)
C17' C18' Ni3' 69.7(9)
C14' C18' Ni3' 68.4(8)
C17' C18' H18A 129.1
C14' C18' H18A 129.0
Ni3' C18' H18A 129.1
C23' C19' C20' 109.0(7)
C23' C19' C24' 126.1(7)
C20' C19' C24' 124.8(6)
C23' C19' Ru5' 71.2(4)
C20' C19' Ru5' 70.4(4)
C24' C19' Ru5' 127.0(5)
C19' C20' C21' 107.4(6)
C19' C20' C25' 127.3(7)
C21' C20' C25' 125.2(7)
C19' C20' Ru5' 72.4(4)
C21' C20' Ru5' 70.9(4)
C25' C20' Ru5' 125.0(5)
C20' C21' C22' 108.2(6)
C20' C21' C26' 126.7(6)
C22' C21' C26' 125.0(6)
C20' C21' Ru5' 71.6(4)
C22' C21' Ru5' 71.8(4)
C26' C21' Ru5' 126.2(5)
C23' C22' C21' 108.1(6)
C23' C22' C27' 126.3(6)
C21' C22' C27' 125.5(7)
C23' C22' Ru5' 71.7(4)
C21' C22' Ru5' 70.6(4)
C27' C22' Ru5' 127.5(5)
C19' C23' C22' 107.3(6)
C19' C23' C28' 125.8(7)
C22' C23' C28' 126.7(6)
C19' C23' Ru5' 71.9(4)
C22' C23' Ru5' 70.9(4)
C28' C23' Ru5' 126.2(5)
C19' C24' H24A 109.5
C19' C24' H24B 109.5
H24A C24' H24B 109.5
C19' C24' H24C 109.5
H24A C24' H24C 109.5
H24B C24' H24C 109.5
C20' C25' H25A 109.5
C20' C25' H25B 109.5
H25A C25' H25B 109.5
C20' C25' H25C 109.5
H25A C25' H25C 109.5
H25B C25' H25C 109.5
C21' C26' H26A 109.5
C21' C26' H26B 109.5
H26A C26' H26B 109.5
C21' C26' H26C 109.5
H26A C26' H26C 109.5
H26B C26' H26C 109.5
C22' C27' H27A 109.5
C22' C27' H27B 109.5
H27A C27' H27B 109.5
C22' C27' H27C 109.5
H27A C27' H27C 109.5
H27B C27' H27C 109.5
C23' C28' H28A 109.5
C23' C28' H28B 109.5
H28A C28' H28B 109.5
C23' C28' H28C 109.5
H28A C28' H28C 109.5
H28B C28' H28C 109.5
C15" C14" C18" 103.9(12)
C15" C14" Ni3' 66.4(9)
C18" C14" Ni3' 71.2(10)
C15" C14" H14C 128.0
C18" C14" H14C 128.1
Ni3' C14" H14C 128.0
C14" C15" C16" 113.0(14)
C14" C15" Ni3' 75.4(9)
C16" C15" Ni3' 72.4(10)
C14" C15" H15C 123.4
C16" C15" H15C 123.4
Ni3' C15" H15C 123.4
C15" C16" C17" 106.3(13)
C15" C16" Ni3' 68.4(9)
C17" C16" Ni3' 70.9(11)
C15" C16" H16C 126.9
C17" C16" H16C 126.8
Ni3' C16" H16C 126.8
C18" C17" C16" 110.1(17)
C18" C17" Ni3' 77.6(17)
C16" C17" Ni3' 65.2(10)
C18" C17" H17C 124.8
C16" C17" H17C 125.0
Ni3' C17" H17C 125.0
C17" C18" C14" 106.4(16)
C17" C18" Ni3' 69.2(16)
C14" C18" Ni3' 63.7(9)
C17" C18" H18C 126.7
C14" C18" H18C 126.6
Ni3' C18" H18C 126.6

loop_
_geom_bond_atom_site_label_1
_geom_bond_atom_site_label_2
_geom_bond_distance
B1 C2 1.540(11)
B1 C4 1.679(11)
B1 Ni3 2.109(8)
B1 Ru5 2.157(8)
B1 H1 1.0981
C2 B6 1.590(11)
C2 B7 1.671(11)
C2 Ru5 2.116(7)
C2 H2 0.9435
Ni3 B8 2.027(8)
Ni3 C14 2.045(8)
Ni3 B11 2.076(9)
Ni3 C4 2.080(7)
Ni3 C15 2.082(7)
Ni3 C17 2.090(7)
Ni3 C18 2.098(7)
Ni3 C16 2.123(8)
Ni3 B7 2.301(9)
C4 B8 1.680(11)
C4 B9 1.695(11)
C4 Ru5 2.203(7)
C4 H4A 0.9601
Ru5 B9 2.178(8)
Ru5 C21 2.213(7)
Ru5 C20 2.213(7)
Ru5 B6 2.224(8)
Ru5 C22 2.226(7)
Ru5 C23 2.229(7)
Ru5 C19 2.233(8)
Ru5 B10 2.241(8)
B6 B13 1.805(11)
B6 B10 1.829(11)
B6 B7 1.951(13)
B6 H6 1.0304
B7 B11 1.851(12)
B7 B13 1.850(12)
B7 H7 1.0000
B8 B12 1.771(12)
B8 B9 1.798(11)
B8 B11 1.828(11)
B8 H8 1.1224
B9 B10 1.753(11)
B9 B12 1.822(12)
B9 H9 1.0595
B10 B12 1.724(12)
B10 B13 1.782(12)
B10 H10 1.0442
B11 B13 1.734(12)
B11 B12 1.759(12)
B11 H11A 1.0799
B12 B13 1.746(11)
B12 H12 1.0780
B13 H13 1.04(7)
C14 C15 1.408(12)
C14 C17 1.420(12)
C14 H14B 1.0000
C15 C16 1.336(12)
C15 H15B 1.0000
C16 C18 1.350(12)
C16 H16B 1.0000
C17 C18 1.254(11)
C17 H17B 1.0000
C18 H18B 1.0000
C19 C20 1.415(10)
C19 C23 1.435(9)
C19 C24 1.499(10)
C20 C21 1.437(10)
C20 C25 1.502(9)
C21 C22 1.438(9)
C21 C26 1.480(10)
C22 C23 1.436(10)
C22 C27 1.484(10)
C23 C28 1.497(9)
C24 H24D 0.9800
C24 H24E 0.9800
C24 H24F 0.9800
C25 H25D 0.9800
C25 H25E 0.9800
C25 H25F 0.9800
C26 H26D 0.9800
C26 H26E 0.9800
C26 H26F 0.9800
C27 H27D 0.9800
C27 H27E 0.9800
C27 H27F 0.9800
C28 H28D 0.9800
C28 H28E 0.9800
C28 H28F 0.9800
B1' C2' 1.562(17)
B1' C4' 1.664(17)
B1' Ni3' 2.047(11)
B1' Ru5' 2.186(11)
B1' H1' 1.1200
C2' B6' 1.521(13)
C2' B7' 1.705(12)
C2' Ru5' 2.174(10)
C2' H2' 0.9601
C4' B8' 1.657(13)
C4' B9' 1.786(15)
C4' Ni3' 2.175(11)
C4' Ru5' 2.188(10)
C4' H4' 1.1200
B1" C4" 1.58(3)
B1" C2" 1.62(3)
B1" Ni3' 2.07(2)
B1" Ru5' 2.12(2)
B1" H1" 1.1200
C2" B7' 1.68(2)
C2" B6' 1.88(2)
C2" Ru5' 2.097(19)
C2" Ni3' 2.23(2)
C2" H2" 0.9600
C4" B9' 1.35(2)
C4" B8' 1.81(2)
C4" Ru5' 2.17(2)
C4" H4" 1.1200
B10' B13' 1.706(12)
B10' B6' 1.723(10)
B10' B12' 1.775(12)
B10' B9' 1.842(12)
B10' Ru5' 2.238(8)
B10' H10' 1.0800
Ni3' C15" 2.015(16)
Ni3' C17' 2.054(16)
Ni3' B11' 2.062(9)
Ni3' C16" 2.066(16)
Ni3' C18' 2.099(16)
Ni3' B8' 2.115(8)
Ni3' C14" 2.128(15)
Ni3' C14' 2.146(16)
Ni3' C16' 2.16(3)
Ru5' B9' 2.199(9)
Ru5' C21' 2.201(7)
Ru5' B6' 2.204(8)
Ru5' C20' 2.210(7)
Ru5' C22' 2.217(7)
Ru5' C23' 2.227(7)
B6' B13' 1.796(11)
B6' B7' 1.877(12)
B6' H6' 1.1711
B7' B13' 1.808(12)
B7' B11' 1.844(12)
B7' H7' 0.9776
B8' B12' 1.802(12)
B8' B11' 1.824(11)
B8' B9' 1.849(13)
B8' H8' 1.0523
B9' B12' 1.799(12)
B9' H9' 0.9601
B11' B13' 1.754(12)
B11' B12' 1.762(12)
B11' H11' 1.0797
B12' B13' 1.745(11)
B12' H12' 1.0800
B13' H13' 0.9662
C14' C15' 1.342(18)
C14' C18' 1.666(19)
C14' H14A 1.0000
C15' C16' 1.292(18)
C15' H15A 1.0000
C16' C17' 1.605(19)
C16' H16A 1.0000
C17' C18' 1.309(17)
C17' H17A 1.0000
C18' H18A 1.0000
C19' C23' 1.414(9)
C19' C20' 1.418(10)
C19' C24' 1.503(10)
C20' C21' 1.419(10)
C20' C25' 1.491(9)
C21' C22' 1.422(10)
C21' C26' 1.514(10)
C22' C23' 1.426(10)
C22' C27' 1.514(10)
C23' C28' 1.497(9)
C24' H24A 0.9800
C24' H24B 0.9800
C24' H24C 0.9800
C25' H25A 0.9800
C25' H25B 0.9800
C25' H25C 0.9800
C26' H26A 0.9800
C26' H26B 0.9800
C26' H26C 0.9800
C27' H27A 0.9800
C27' H27B 0.9800
C27' H27C 0.9800
C28' H28A 0.9800
C28' H28B 0.9800
C28' H28C 0.9800
C14" C15" 1.362(17)
C14" C18" 1.68(2)
C14" H14C 1.0000
C15" C16" 1.372(15)
C15" H15C 1.0000
C16" C17" 1.576(19)
C16" H16C 1.0000
C17" C18" 1.26(2)
C17" H17C 1.0000
C18" H18C 1.0000
